data_7203438
loop_
_publ_author_name
'Rosamilia, Anthony E.'
'Giarrusso, Marilena A.'
'Scott, Janet L.'
'Strauss, Christopher R.'

_publ_section_title
;
 A direct, efficient synthesis of unsymmetrically substituted
 bis(arylidene)alkanones
;
_journal_issue 12
_journal_name_full 'Green Chemistry'
_journal_page_first 1042
_journal_paper_doi 10.1039/b606042k
_journal_volume 8
_journal_year 2006
_chemical_formula_moiety 'C24 H26 04'
_chemical_formula_sum 'C24 H26 O4'
_chemical_formula_weight 378.45
_chemical_name_common
;(E,E)-2-(4-Ethoxy-3-methoxybenzylidene)-6-(4-
methoxybenzylidene)cyclohexanone
;
_chemical_name_systematic
;
(E,E)-2-(4-Ethoxy-3-methoxybenzylidene)-6-(4-methoxybenzylidene)cyclohexanone
;
_space_group_IT_number 2
_symmetry_cell_setting triclinic
_symmetry_space_group_name_Hall '-P 1'
_symmetry_space_group_name_H-M 'P -1'
_atom_sites_solution_hydrogens geom
_atom_sites_solution_primary direct
_atom_sites_solution_secondary difmap
_audit_creation_method SHELXL-97
_cell_angle_alpha 82.2720(10)
_cell_angle_beta 88.4670(10)
_cell_angle_gamma 75.7150(10)
_cell_formula_units_Z 4
_cell_length_a 11.2190(3)
_cell_length_b 12.8515(3)
_cell_length_c 14.1651(4)
_cell_measurement_temperature 123(2)
_cell_volume 1961.17(9)
_computing_cell_refinement 'Bruker Apex2'
_computing_data_collection 'Bruker Apex2'
_computing_data_reduction 'Bruker Apex2'
_computing_molecular_graphics X-Seed
_computing_publication_material ciftab
_computing_structure_refinement 'SHELXL-97 (Sheldrick, 1997)'
_computing_structure_solution 'SHELXS-97 (Sheldrick, 1990)'
_diffrn_ambient_temperature 123(2)
_diffrn_measured_fraction_theta_full 0.998
_diffrn_measured_fraction_theta_max 0.995
_diffrn_measurement_device_type 'Bruker Kappa Apex CCD'
_diffrn_measurement_method 'phi and omega scans'
_diffrn_radiation_monochromator graphite
_diffrn_radiation_source 'fine-focus sealed tube'
_diffrn_radiation_type MoK\a
_diffrn_radiation_wavelength 0.71073
_diffrn_reflns_av_R_equivalents 0.0381
_diffrn_reflns_av_sigmaI/netI 0.0314
_diffrn_reflns_limit_h_max 14
_diffrn_reflns_limit_h_min -15
_diffrn_reflns_limit_k_max 18
_diffrn_reflns_limit_k_min -18
_diffrn_reflns_limit_l_max 19
_diffrn_reflns_limit_l_min -19
_diffrn_reflns_number 112188
_diffrn_reflns_theta_full 27.50
_diffrn_reflns_theta_max 30.06
_diffrn_reflns_theta_min 2.72
_exptl_absorpt_coefficient_mu 0.086
_exptl_absorpt_correction_T_max 0.9880
_exptl_absorpt_correction_T_min 0.9788
_exptl_crystal_colour Yellow
_exptl_crystal_density_diffrn 1.282
_exptl_crystal_density_method 'not measured'
_exptl_crystal_description prism
_exptl_crystal_F_000 808
_exptl_crystal_size_max 0.25
_exptl_crystal_size_mid 0.24
_exptl_crystal_size_min 0.14
_refine_diff_density_max 0.423
_refine_diff_density_min -0.298
_refine_diff_density_rms 0.049
_refine_ls_extinction_method none
_refine_ls_goodness_of_fit_ref 1.024
_refine_ls_hydrogen_treatment mixed
_refine_ls_matrix_type full
_refine_ls_number_parameters 511
_refine_ls_number_reflns 11417
_refine_ls_number_restraints 0
_refine_ls_restrained_S_all 1.024
_refine_ls_R_factor_all 0.0655
_refine_ls_R_factor_gt 0.0450
_refine_ls_shift/su_max 0.001
_refine_ls_shift/su_mean 0.000
_refine_ls_structure_factor_coef Fsqd
_refine_ls_weighting_details 'calc w=1/[\s^2^(Fo^2^)+(0.0532P)^2^+0.7262P] where P=(Fo^2^+2Fc^2^)/3'
_refine_ls_weighting_scheme calc
_refine_ls_wR_factor_gt 0.1069
_refine_ls_wR_factor_ref 0.1177
_reflns_number_gt 8758
_reflns_number_total 11417
_reflns_threshold_expression >2sigma(I)
_cod_data_source_file b606042k.cif.txt
_cod_data_source_block 1n
_cod_original_sg_symbol_H-M P-1
_cod_database_code 7203438

loop_
_symmetry_equiv_pos_as_xyz
'x, y, z'
'-x, -y, -z'

loop_
_atom_site_label
_atom_site_type_symbol
_atom_site_fract_x
_atom_site_fract_y
_atom_site_fract_z
_atom_site_U_iso_or_equiv
_atom_site_adp_type
_atom_site_occupancy
_atom_site_symmetry_multiplicity
_atom_site_calc_flag
_atom_site_refinement_flags
_atom_site_disorder_assembly
_atom_site_disorder_group
C1A C 0.92904(16) 1.16572(13) -0.80513(11) 0.0379(4) Uani 1 1 d . . .
H1A1 H 0.9067 1.2091 -0.7526 0.057 Uiso 1 1 calc R . .
H1A2 H 0.9253 1.2140 -0.8653 0.057 Uiso 1 1 calc R . .
H1A3 H 1.0128 1.1200 -0.7949 0.057 Uiso 1 1 calc R . .
O2A O 0.84509(10) 1.09882(8) -0.80887(7) 0.0296(2) Uani 1 1 d . . .
C3A C 0.83531(12) 1.02862(10) -0.72916(9) 0.0213(2) Uani 1 1 d . . .
C4A C 0.90771(12) 1.01263(10) -0.64804(9) 0.0224(3) Uani 1 1 d . . .
H4A H 0.9696 1.0510 -0.6453 0.027 Uiso 1 1 calc R . .
C5A C 0.74742(12) 0.96923(10) -0.73347(9) 0.0219(3) Uani 1 1 d . . .
H5A H 0.7015 0.9769 -0.7904 0.026 Uiso 1 1 calc R . .
C6A C 0.88842(11) 0.93981(10) -0.57096(9) 0.0196(2) Uani 1 1 d . . .
H6A H 0.9402 0.9269 -0.5165 0.024 Uiso 1 1 calc R . .
C7A C 0.72689(11) 0.89927(10) -0.65524(9) 0.0202(2) Uani 1 1 d . . .
H7A H 0.6656 0.8604 -0.6586 0.024 Uiso 1 1 calc R . .
C8A C 0.79526(11) 0.88474(9) -0.57083(9) 0.0172(2) Uani 1 1 d . . .
C9A C 0.77517(11) 0.81871(9) -0.48222(8) 0.0168(2) Uani 1 1 d . . .
H9A H 0.8463 0.7869 -0.4439 0.020 Uiso 1 1 calc R . .
C10A C 0.66962(10) 0.79669(9) -0.44727(8) 0.0159(2) Uani 1 1 d . . .
C11A C 0.54478(11) 0.83765(10) -0.49425(9) 0.0188(2) Uani 1 1 d . . .
H11A H 0.5326 0.7863 -0.5371 0.023 Uiso 1 1 calc R . .
H11B H 0.5400 0.9086 -0.5331 0.023 Uiso 1 1 calc R . .
C12A C 0.44395(11) 0.84970(9) -0.41937(9) 0.0191(2) Uani 1 1 d . . .
H12C H 0.4572 0.8996 -0.3754 0.023 Uiso 1 1 calc R . .
H12D H 0.3629 0.8810 -0.4508 0.023 Uiso 1 1 calc R . .
C13A C 0.44531(10) 0.73970(9) -0.36353(9) 0.0182(2) Uani 1 1 d . . .
H13A H 0.3820 0.7488 -0.3132 0.022 Uiso 1 1 calc R . .
H13B H 0.4244 0.6924 -0.4068 0.022 Uiso 1 1 calc R . .
C14A C 0.56955(10) 0.68619(9) -0.31827(8) 0.0154(2) Uani 1 1 d . . .
C15A C 0.67755(10) 0.73079(9) -0.35088(8) 0.0159(2) Uani 1 1 d . . .
O16A O 0.76970(8) 0.71273(7) -0.30062(6) 0.02224(19) Uani 1 1 d . . .
C17A C 0.59483(10) 0.59884(9) -0.25116(8) 0.0161(2) Uani 1 1 d . . .
H17A H 0.6770 0.5796 -0.2278 0.019 Uiso 1 1 calc R . .
C18A C 0.51845(10) 0.52845(9) -0.20796(8) 0.0157(2) Uani 1 1 d . . .
C19A C 0.40565(11) 0.52308(10) -0.24352(9) 0.0185(2) Uani 1 1 d . . .
H19A H 0.3703 0.5716 -0.2978 0.022 Uiso 1 1 calc R . .
C20A C 0.56673(10) 0.45703(9) -0.12580(8) 0.0161(2) Uani 1 1 d . . .
H20A H 0.6441 0.4587 -0.1012 0.019 Uiso 1 1 calc R . .
C21A C 0.34425(11) 0.44751(10) -0.20053(9) 0.0195(2) Uani 1 1 d . . .
H21A H 0.2688 0.4435 -0.2268 0.023 Uiso 1 1 calc R . .
C22A C 0.50421(10) 0.38479(9) -0.08042(8) 0.0154(2) Uani 1 1 d . . .
O23A O 0.54282(8) 0.31433(7) -0.00046(6) 0.02027(18) Uani 1 1 d . . .
C24A C 0.65619(11) 0.31759(10) 0.04154(9) 0.0197(2) Uani 1 1 d . . .
H24A H 0.7228 0.3018 -0.0045 0.030 Uiso 1 1 calc R . .
H24B H 0.6741 0.2635 0.0983 0.030 Uiso 1 1 calc R . .
H24C H 0.6494 0.3898 0.0596 0.030 Uiso 1 1 calc R . .
C25A C 0.39245(11) 0.37817(9) -0.11969(9) 0.0171(2) Uani 1 1 d . . .
O26A O 0.34202(8) 0.29975(7) -0.07280(6) 0.02010(18) Uani 1 1 d . . .
C27A C 0.24551(12) 0.27112(11) -0.12047(10) 0.0249(3) Uani 1 1 d . . .
H27C H 0.2741 0.2482 -0.1829 0.030 Uiso 1 1 calc R . .
H27D H 0.1730 0.3336 -0.1310 0.030 Uiso 1 1 calc R . .
C28A C 0.21325(14) 0.17915(12) -0.05597(11) 0.0338(3) Uani 1 1 d . . .
H28D H 0.2871 0.1198 -0.0430 0.051 Uiso 1 1 calc R . .
H28E H 0.1510 0.1534 -0.0870 0.051 Uiso 1 1 calc R . .
H28F H 0.1807 0.2043 0.0041 0.051 Uiso 1 1 calc R . .
C1B C 0.53421(15) 0.88386(12) -0.12106(11) 0.0352(3) Uani 1 1 d . . .
H1B1 H 0.4957 0.8687 -0.1773 0.053 Uiso 1 1 calc R . .
H1B2 H 0.4923 0.8602 -0.0635 0.053 Uiso 1 1 calc R . .
H1B3 H 0.6211 0.8447 -0.1179 0.053 Uiso 1 1 calc R . .
O2B O 0.52468(10) 0.99772(8) -0.12749(7) 0.0303(2) Uani 1 1 d . . .
C3B C 0.58423(12) 1.04351(10) -0.20021(9) 0.0221(3) Uani 1 1 d . . .
C4B C 0.57200(12) 1.15474(10) -0.20324(10) 0.0233(3) Uani 1 1 d . . .
H4B H 0.5241 1.1924 -0.1564 0.028 Uiso 1 1 calc R . .
C5B C 0.65563(13) 0.98820(10) -0.26755(9) 0.0244(3) Uani 1 1 d . . .
H5B H 0.6660 0.9123 -0.2657 0.029 Uiso 1 1 calc R . .
C6B C 0.62842(12) 1.21053(10) -0.27325(9) 0.0209(2) Uani 1 1 d . . .
H6B H 0.6191 1.2861 -0.2739 0.025 Uiso 1 1 calc R . .
C7B C 0.71178(12) 1.04530(10) -0.33778(9) 0.0218(3) Uani 1 1 d . . .
H7B H 0.7606 1.0069 -0.3838 0.026 Uiso 1 1 calc R . .
C8B C 0.69966(11) 1.15720(9) -0.34378(9) 0.0180(2) Uani 1 1 d . . .
C9B C 0.76611(11) 1.20549(10) -0.42070(9) 0.0180(2) Uani 1 1 d . . .
H9B H 0.8206 1.1538 -0.4537 0.022 Uiso 1 1 calc R . .
C10B C 0.76552(10) 1.30893(9) -0.45423(8) 0.0168(2) Uani 1 1 d . . .
C11B C 0.68642(11) 1.40879(10) -0.41895(9) 0.0200(2) Uani 1 1 d . . .
H11C H 0.7268 1.4246 -0.3631 0.024 Uiso 1 1 calc R . .
H11D H 0.6062 1.3948 -0.3981 0.024 Uiso 1 1 calc R . .
C12B C 0.66464(11) 1.50699(10) -0.49541(9) 0.0191(2) Uani 1 1 d . . .
H12A H 0.6181 1.4938 -0.5491 0.023 Uiso 1 1 calc R . .
H12B H 0.6145 1.5710 -0.4688 0.023 Uiso 1 1 calc R . .
C13B C 0.78554(11) 1.53002(10) -0.53181(9) 0.0198(2) Uani 1 1 d . . .
H13C H 0.7685 1.5931 -0.5823 0.024 Uiso 1 1 calc R . .
H13D H 0.8291 1.5487 -0.4791 0.024 Uiso 1 1 calc R . .
C14B C 0.86684(11) 1.43368(9) -0.57116(9) 0.0173(2) Uani 1 1 d . . .
C15B C 0.85262(11) 1.32245(10) -0.53454(9) 0.0177(2) Uani 1 1 d . . .
O16B O 0.91204(9) 1.24321(7) -0.56982(7) 0.0261(2) Uani 1 1 d . . .
C17B C 0.95130(11) 1.43768(10) -0.64014(9) 0.0185(2) Uani 1 1 d . . .
H17B H 0.9947 1.3687 -0.6555 0.022 Uiso 1 1 calc R . .
C18B C 0.98825(10) 1.52880(10) -0.69562(9) 0.0177(2) Uani 1 1 d . . .
C19B C 0.97474(11) 1.63213(10) -0.66976(9) 0.0193(2) Uani 1 1 d . . .
H19B H 0.9386 1.6481 -0.6103 0.023 Uiso 1 1 calc R . .
C20B C 1.04374(10) 1.50787(10) -0.78389(9) 0.0183(2) Uani 1 1 d . . .
H20B H 1.0564 1.4373 -0.8017 0.022 Uiso 1 1 calc R . .
C21B C 1.01370(11) 1.71223(10) -0.73032(9) 0.0185(2) Uani 1 1 d . . .
H21B H 1.0044 1.7820 -0.7114 0.022 Uiso 1 1 calc R . .
C22B C 1.07992(10) 1.58674(10) -0.84475(9) 0.0178(2) Uani 1 1 d . . .
O23B O 1.12901(8) 1.57263(7) -0.93280(7) 0.0241(2) Uani 1 1 d . . .
C24B C 1.15493(13) 1.46577(11) -0.95911(10) 0.0276(3) Uani 1 1 d . . .
H24D H 1.2141 1.4164 -0.9138 0.041 Uiso 1 1 calc R . .
H24E H 1.1897 1.4664 -1.0233 0.041 Uiso 1 1 calc R . .
H24F H 1.0787 1.4413 -0.9582 0.041 Uiso 1 1 calc R . .
C25B C 1.06588(10) 1.69108(10) -0.81777(9) 0.0174(2) Uani 1 1 d . . .
O26B O 1.10547(8) 1.76324(7) -0.88262(6) 0.02140(19) Uani 1 1 d . . .
C27B C 1.09225(12) 1.87094(10) -0.86008(9) 0.0215(2) Uani 1 1 d . . .
H27A H 1.1339 1.8690 -0.7989 0.026 Uiso 1 1 calc R . .
H27B H 1.0042 1.9076 -0.8546 0.026 Uiso 1 1 calc R . .
C28B C 1.15054(15) 1.92979(12) -0.94017(11) 0.0316(3) Uani 1 1 d . . .
H28A H 1.2383 1.8943 -0.9431 0.047 Uiso 1 1 calc R . .
H28B H 1.1406 2.0051 -0.9291 0.047 Uiso 1 1 calc R . .
H28C H 1.1107 1.9283 -1.0005 0.047 Uiso 1 1 calc R . .

loop_
_atom_site_aniso_label
_atom_site_aniso_U_11
_atom_site_aniso_U_22
_atom_site_aniso_U_33
_atom_site_aniso_U_23
_atom_site_aniso_U_13
_atom_site_aniso_U_12
C1A 0.0511(9) 0.0342(8) 0.0304(8) 0.0054(6) 0.0058(7) -0.0195(7)
O2A 0.0392(6) 0.0278(5) 0.0200(5) 0.0058(4) 0.0021(4) -0.0098(4)
C3A 0.0258(6) 0.0174(6) 0.0181(6) -0.0003(5) 0.0046(5) -0.0018(5)
C4A 0.0253(6) 0.0226(6) 0.0206(6) -0.0019(5) 0.0039(5) -0.0093(5)
C5A 0.0232(6) 0.0241(6) 0.0164(6) -0.0032(5) -0.0008(5) -0.0014(5)
C6A 0.0206(6) 0.0212(6) 0.0175(6) -0.0021(5) 0.0009(4) -0.0063(5)
C7A 0.0203(6) 0.0210(6) 0.0196(6) -0.0048(5) 0.0019(5) -0.0049(5)
C8A 0.0176(5) 0.0140(5) 0.0189(6) -0.0029(4) 0.0029(4) -0.0019(4)
C9A 0.0188(5) 0.0133(5) 0.0177(6) -0.0020(4) 0.0005(4) -0.0030(4)
C10A 0.0185(5) 0.0113(5) 0.0174(6) -0.0014(4) 0.0004(4) -0.0027(4)
C11A 0.0188(5) 0.0168(5) 0.0190(6) 0.0017(4) -0.0011(4) -0.0029(4)
C12A 0.0174(5) 0.0149(5) 0.0224(6) 0.0006(5) -0.0001(4) -0.0004(4)
C13A 0.0160(5) 0.0173(6) 0.0203(6) 0.0001(5) -0.0002(4) -0.0033(4)
C14A 0.0159(5) 0.0145(5) 0.0161(5) -0.0033(4) 0.0019(4) -0.0037(4)
C15A 0.0167(5) 0.0113(5) 0.0189(6) -0.0012(4) 0.0010(4) -0.0024(4)
O16A 0.0195(4) 0.0224(4) 0.0237(5) 0.0048(4) -0.0045(3) -0.0068(3)
C17A 0.0164(5) 0.0161(5) 0.0161(6) -0.0026(4) 0.0005(4) -0.0041(4)
C18A 0.0174(5) 0.0143(5) 0.0154(5) -0.0023(4) 0.0010(4) -0.0036(4)
C19A 0.0198(5) 0.0191(6) 0.0166(6) 0.0000(4) -0.0026(4) -0.0060(4)
C20A 0.0159(5) 0.0156(5) 0.0173(6) -0.0010(4) -0.0010(4) -0.0055(4)
C21A 0.0177(5) 0.0211(6) 0.0209(6) -0.0014(5) -0.0032(4) -0.0071(5)
C22A 0.0171(5) 0.0134(5) 0.0154(5) -0.0013(4) -0.0004(4) -0.0036(4)
O23A 0.0204(4) 0.0200(4) 0.0206(4) 0.0059(3) -0.0047(3) -0.0095(3)
C24A 0.0164(5) 0.0220(6) 0.0193(6) 0.0022(5) -0.0033(4) -0.0043(4)
C25A 0.0178(5) 0.0155(5) 0.0194(6) -0.0022(4) 0.0015(4) -0.0069(4)
O26A 0.0191(4) 0.0201(4) 0.0233(5) 0.0008(3) -0.0016(3) -0.0107(3)
C27A 0.0222(6) 0.0245(6) 0.0306(7) -0.0012(5) -0.0047(5) -0.0119(5)
C28A 0.0326(7) 0.0323(8) 0.0409(9) 0.0045(6) -0.0065(6) -0.0205(6)
C1B 0.0459(9) 0.0244(7) 0.0369(8) 0.0093(6) -0.0055(7) -0.0181(6)
O2B 0.0403(6) 0.0242(5) 0.0282(5) 0.0035(4) 0.0057(4) -0.0154(4)
C3B 0.0249(6) 0.0208(6) 0.0216(6) 0.0018(5) -0.0025(5) -0.0093(5)
C4B 0.0260(6) 0.0182(6) 0.0247(7) -0.0022(5) 0.0055(5) -0.0047(5)
C5B 0.0333(7) 0.0153(6) 0.0256(7) -0.0012(5) -0.0032(5) -0.0083(5)
C6B 0.0246(6) 0.0145(5) 0.0235(6) -0.0023(5) 0.0028(5) -0.0047(5)
C7B 0.0259(6) 0.0179(6) 0.0217(6) -0.0048(5) 0.0003(5) -0.0046(5)
C8B 0.0180(5) 0.0162(5) 0.0199(6) -0.0019(4) -0.0024(4) -0.0045(4)
C9B 0.0170(5) 0.0184(6) 0.0191(6) -0.0049(5) 0.0005(4) -0.0042(4)
C10B 0.0149(5) 0.0172(5) 0.0178(6) -0.0033(4) -0.0010(4) -0.0022(4)
C11B 0.0198(6) 0.0174(6) 0.0202(6) -0.0025(5) 0.0030(5) -0.0001(4)
C12B 0.0184(5) 0.0167(5) 0.0198(6) -0.0033(5) 0.0017(4) 0.0004(4)
C13B 0.0216(6) 0.0157(5) 0.0215(6) -0.0034(5) 0.0021(5) -0.0031(4)
C14B 0.0170(5) 0.0150(5) 0.0193(6) -0.0020(4) -0.0021(4) -0.0025(4)
C15B 0.0171(5) 0.0167(5) 0.0187(6) -0.0025(4) 0.0000(4) -0.0032(4)
O16B 0.0296(5) 0.0168(4) 0.0309(5) -0.0051(4) 0.0118(4) -0.0041(4)
C17B 0.0183(5) 0.0147(5) 0.0214(6) -0.0024(4) -0.0007(4) -0.0018(4)
C18B 0.0150(5) 0.0173(5) 0.0193(6) -0.0012(4) -0.0006(4) -0.0018(4)
C19B 0.0189(5) 0.0207(6) 0.0181(6) -0.0036(5) 0.0007(4) -0.0042(5)
C20B 0.0159(5) 0.0159(5) 0.0221(6) -0.0035(5) 0.0010(4) -0.0017(4)
C21B 0.0189(5) 0.0162(5) 0.0207(6) -0.0036(5) -0.0004(4) -0.0045(4)
C22B 0.0135(5) 0.0205(6) 0.0189(6) -0.0042(5) 0.0021(4) -0.0027(4)
O23B 0.0257(5) 0.0237(5) 0.0245(5) -0.0077(4) 0.0088(4) -0.0077(4)
C24B 0.0285(7) 0.0286(7) 0.0285(7) -0.0129(6) 0.0061(5) -0.0081(6)
C25B 0.0143(5) 0.0179(6) 0.0194(6) -0.0005(4) 0.0003(4) -0.0041(4)
O26B 0.0239(4) 0.0183(4) 0.0232(5) -0.0029(3) 0.0061(3) -0.0080(3)
C27B 0.0246(6) 0.0190(6) 0.0229(6) -0.0031(5) -0.0001(5) -0.0091(5)
C28B 0.0420(8) 0.0256(7) 0.0305(8) -0.0009(6) 0.0036(6) -0.0162(6)

loop_
_atom_type_symbol
_atom_type_description
_atom_type_scat_dispersion_real
_atom_type_scat_dispersion_imag
_atom_type_scat_source
C C 0.0033 0.0016 'International Tables Vol C Tables 4.2.6.8 and 6.1.1.4'
H H 0.0000 0.0000 'International Tables Vol C Tables 4.2.6.8 and 6.1.1.4'
O O 0.0106 0.0060 'International Tables Vol C Tables 4.2.6.8 and 6.1.1.4'

loop_
_geom_angle_atom_site_label_1
_geom_angle_atom_site_label_2
_geom_angle_atom_site_label_3
_geom_angle
_geom_angle_site_symmetry_1
_geom_angle_site_symmetry_3
_geom_angle_publ_flag
C3A O2A C1A 117.41(11) . . ?
O2A C3A C4A 124.29(12) . . ?
O2A C3A C5A 115.80(11) . . ?
C4A C3A C5A 119.90(11) . . ?
C3A C4A C6A 119.10(11) . . ?
C7A C5A C3A 120.29(12) . . ?
C4A C6A C8A 122.19(12) . . ?
C5A C7A C8A 121.02(11) . . ?
C6A C8A C7A 117.28(11) . . ?
C6A C8A C9A 117.40(11) . . ?
C7A C8A C9A 125.31(11) . . ?
C10A C9A C8A 129.08(11) . . ?
C9A C10A C15A 116.43(10) . . ?
C9A C10A C11A 125.65(11) . . ?
C15A C10A C11A 117.83(10) . . ?
C10A C11A C12A 110.40(10) . . ?
C13A C12A C11A 109.91(10) . . ?
C14A C13A C12A 111.61(9) . . ?
C17A C14A C15A 115.31(10) . . ?
C17A C14A C13A 126.07(10) . . ?
C15A C14A C13A 118.61(10) . . ?
O16A C15A C10A 121.27(10) . . ?
O16A C15A C14A 120.96(10) . . ?
C10A C15A C14A 117.76(10) . . ?
C14A C17A C18A 131.48(11) . . ?
C19A C18A C20A 118.06(10) . . ?
C19A C18A C17A 125.46(11) . . ?
C20A C18A C17A 116.41(10) . . ?
C21A C19A C18A 120.85(11) . . ?
C22A C20A C18A 121.52(10) . . ?
C25A C21A C19A 120.46(10) . . ?
O23A C22A C20A 125.50(10) . . ?
O23A C22A C25A 115.14(10) . . ?
C20A C22A C25A 119.32(10) . . ?
C22A O23A C24A 117.13(9) . . ?
O26A C25A C21A 125.63(10) . . ?
O26A C25A C22A 114.68(10) . . ?
C21A C25A C22A 119.68(10) . . ?
C25A O26A C27A 117.52(9) . . ?
O26A C27A C28A 106.12(11) . . ?
C3B O2B C1B 117.57(11) . . ?
O2B C3B C5B 125.11(11) . . ?
O2B C3B C4B 115.28(12) . . ?
C5B C3B C4B 119.59(11) . . ?
C6B C4B C3B 120.89(12) . . ?
C3B C5B C7B 118.97(11) . . ?
C4B C6B C8B 120.96(11) . . ?
C5B C7B C8B 122.85(12) . . ?
C7B C8B C6B 116.72(11) . . ?
C7B C8B C9B 116.47(11) . . ?
C6B C8B C9B 126.78(11) . . ?
C10B C9B C8B 132.79(11) . . ?
C9B C10B C15B 115.11(11) . . ?
C9B C10B C11B 126.19(11) . . ?
C15B C10B C11B 118.70(10) . . ?
C10B C11B C12B 112.05(10) . . ?
C13B C12B C11B 111.23(10) . . ?
C14B C13B C12B 111.50(10) . . ?
C17B C14B C15B 115.17(11) . . ?
C17B C14B C13B 125.75(11) . . ?
C15B C14B C13B 119.04(10) . . ?
O16B C15B C14B 120.32(11) . . ?
O16B C15B C10B 120.48(11) . . ?
C14B C15B C10B 119.20(10) . . ?
C14B C17B C18B 131.69(11) . . ?
C19B C18B C20B 117.88(11) . . ?
C19B C18B C17B 126.76(11) . . ?
C20B C18B C17B 115.36(11) . . ?
C18B C19B C21B 120.74(11) . . ?
C22B C20B C18B 121.77(11) . . ?
C25B C21B C19B 120.72(11) . . ?
O23B C22B C20B 124.39(11) . . ?
O23B C22B C25B 115.80(10) . . ?
C20B C22B C25B 119.81(11) . . ?
C22B O23B C24B 117.39(10) . . ?
O26B C25B C21B 125.62(11) . . ?
O26B C25B C22B 115.34(10) . . ?
C21B C25B C22B 119.04(11) . . ?
C25B O26B C27B 118.07(9) . . ?
O26B C27B C28B 106.57(10) . . ?

loop_
_geom_bond_atom_site_label_1
_geom_bond_atom_site_label_2
_geom_bond_distance
_geom_bond_site_symmetry_2
_geom_bond_publ_flag
C1A O2A 1.4296(18) . ?
O2A C3A 1.3672(15) . ?
C3A C4A 1.3879(18) . ?
C3A C5A 1.3949(18) . ?
C4A C6A 1.3882(17) . ?
C5A C7A 1.3819(18) . ?
C6A C8A 1.3992(16) . ?
C7A C8A 1.4040(17) . ?
C8A C9A 1.4626(16) . ?
C9A C10A 1.3505(16) . ?
C10A C15A 1.4993(16) . ?
C10A C11A 1.5078(16) . ?
C11A C12A 1.5238(17) . ?
C12A C13A 1.5211(16) . ?
C13A C14A 1.5109(16) . ?
C14A C17A 1.3470(16) . ?
C14A C15A 1.5005(15) . ?
C15A O16A 1.2272(14) . ?
C17A C18A 1.4604(15) . ?
C18A C19A 1.3952(16) . ?
C18A C20A 1.4112(16) . ?
C19A C21A 1.3918(16) . ?
C20A C22A 1.3798(15) . ?
C21A C25A 1.3852(17) . ?
C22A O23A 1.3591(14) . ?
C22A C25A 1.4111(15) . ?
O23A C24A 1.4307(14) . ?
C25A O26A 1.3633(13) . ?
O26A C27A 1.4374(14) . ?
C27A C28A 1.5051(18) . ?
C1B O2B 1.4312(17) . ?
O2B C3B 1.3594(15) . ?
C3B C5B 1.3847(19) . ?
C3B C4B 1.3968(17) . ?
C4B C6B 1.3775(17) . ?
C5B C7B 1.3868(18) . ?
C6B C8B 1.4063(18) . ?
C7B C8B 1.4018(17) . ?
C8B C9B 1.4598(17) . ?
C9B C10B 1.3486(16) . ?
C10B C15B 1.5001(16) . ?
C10B C11B 1.5070(17) . ?
C11B C12B 1.5231(17) . ?
C12B C13B 1.5208(17) . ?
C13B C14B 1.5089(17) . ?
C14B C17B 1.3477(17) . ?
C14B C15B 1.4988(16) . ?
C15B O16B 1.2310(15) . ?
C17B C18B 1.4613(16) . ?
C18B C19B 1.3960(17) . ?
C18B C20B 1.4105(17) . ?
C19B C21B 1.3968(17) . ?
C20B C22B 1.3728(17) . ?
C21B C25B 1.3872(17) . ?
C22B O23B 1.3662(15) . ?
C22B C25B 1.4140(17) . ?
O23B C24B 1.4298(16) . ?
C25B O26B 1.3615(14) . ?
O26B C27B 1.4333(14) . ?
C27B C28B 1.5034(18) . ?

loop_
_geom_torsion_atom_site_label_1
_geom_torsion_atom_site_label_2
_geom_torsion_atom_site_label_3
_geom_torsion_atom_site_label_4
_geom_torsion
_geom_torsion_site_symmetry_1
_geom_torsion_site_symmetry_2
_geom_torsion_site_symmetry_3
_geom_torsion_site_symmetry_4
_geom_torsion_publ_flag
C1A O2A C3A C4A -4.96(19) . . . . ?
C1A O2A C3A C5A 176.41(12) . . . . ?
O2A C3A C4A C6A 179.35(12) . . . . ?
C5A C3A C4A C6A -2.08(19) . . . . ?
O2A C3A C5A C7A -177.39(11) . . . . ?
C4A C3A C5A C7A 3.91(19) . . . . ?
C3A C4A C6A C8A -2.40(19) . . . . ?
C3A C5A C7A C8A -1.31(19) . . . . ?
C4A C6A C8A C7A 4.88(18) . . . . ?
C4A C6A C8A C9A -173.77(11) . . . . ?
C5A C7A C8A C6A -2.98(18) . . . . ?
C5A C7A C8A C9A 175.55(12) . . . . ?
C6A C8A C9A C10A 148.41(13) . . . . ?
C7A C8A C9A C10A -30.1(2) . . . . ?
C8A C9A C10A C15A -176.62(11) . . . . ?
C8A C9A C10A C11A -0.2(2) . . . . ?
C9A C10A C11A C12A -150.03(12) . . . . ?
C15A C10A C11A C12A 26.35(14) . . . . ?
C10A C11A C12A C13A -62.89(13) . . . . ?
C11A C12A C13A C14A 56.49(13) . . . . ?
C12A C13A C14A C17A 167.27(11) . . . . ?
C12A C13A C14A C15A -14.18(15) . . . . ?
C9A C10A C15A O16A 11.07(17) . . . . ?
C11A C10A C15A O16A -165.65(11) . . . . ?
C9A C10A C15A C14A -168.10(10) . . . . ?
C11A C10A C15A C14A 15.18(15) . . . . ?
C17A C14A C15A O16A -22.27(16) . . . . ?
C13A C14A C15A O16A 159.03(11) . . . . ?
C17A C14A C15A C10A 156.91(10) . . . . ?
C13A C14A C15A C10A -21.80(15) . . . . ?
C15A C14A C17A C18A -174.31(11) . . . . ?
C13A C14A C17A C18A 4.3(2) . . . . ?
C14A C17A C18A C19A 15.4(2) . . . . ?
C14A C17A C18A C20A -167.58(12) . . . . ?
C20A C18A C19A C21A -1.64(18) . . . . ?
C17A C18A C19A C21A 175.36(12) . . . . ?
C19A C18A C20A C22A -1.00(18) . . . . ?
C17A C18A C20A C22A -178.27(11) . . . . ?
C18A C19A C21A C25A 1.94(19) . . . . ?
C18A C20A C22A O23A -179.05(11) . . . . ?
C18A C20A C22A C25A 3.28(18) . . . . ?
C20A C22A O23A C24A 1.84(17) . . . . ?
C25A C22A O23A C24A 179.60(10) . . . . ?
C19A C21A C25A O26A -178.56(12) . . . . ?
C19A C21A C25A C22A 0.39(18) . . . . ?
O23A C22A C25A O26A -1.80(15) . . . . ?
C20A C22A C25A O26A 176.10(11) . . . . ?
O23A C22A C25A C21A 179.14(11) . . . . ?
C20A C22A C25A C21A -2.96(18) . . . . ?
C21A C25A O26A C27A 13.34(18) . . . . ?
C22A C25A O26A C27A -165.66(11) . . . . ?
C25A O26A C27A C28A 176.49(11) . . . . ?
C1B O2B C3B C5B -1.42(19) . . . . ?
C1B O2B C3B C4B 180.00(12) . . . . ?
O2B C3B C4B C6B 179.71(12) . . . . ?
C5B C3B C4B C6B 1.1(2) . . . . ?
O2B C3B C5B C7B -179.66(12) . . . . ?
C4B C3B C5B C7B -1.15(19) . . . . ?
C3B C4B C6B C8B 0.2(2) . . . . ?
C3B C5B C7B C8B 0.1(2) . . . . ?
C5B C7B C8B C6B 1.09(18) . . . . ?
C5B C7B C8B C9B 178.93(12) . . . . ?
C4B C6B C8B C7B -1.19(18) . . . . ?
C4B C6B C8B C9B -178.77(12) . . . . ?
C7B C8B C9B C10B 171.53(13) . . . . ?
C6B C8B C9B C10B -10.9(2) . . . . ?
C8B C9B C10B C15B 178.38(12) . . . . ?
C8B C9B C10B C11B -2.0(2) . . . . ?
C9B C10B C11B C12B -154.36(12) . . . . ?
C15B C10B C11B C12B 25.29(15) . . . . ?
C10B C11B C12B C13B -57.39(13) . . . . ?
C11B C12B C13B C14B 57.70(14) . . . . ?
C12B C13B C14B C17B 151.55(12) . . . . ?
C12B C13B C14B C15B -26.31(15) . . . . ?
C17B C14B C15B O16B -2.87(17) . . . . ?
C13B C14B C15B O16B 175.22(11) . . . . ?
C17B C14B C15B C10B 176.91(10) . . . . ?
C13B C14B C15B C10B -5.00(16) . . . . ?
C9B C10B C15B O16B 5.02(17) . . . . ?
C11B C10B C15B O16B -174.67(11) . . . . ?
C9B C10B C15B C14B -174.76(10) . . . . ?
C11B C10B C15B C14B 5.55(16) . . . . ?
C15B C14B C17B C18B 177.33(12) . . . . ?
C13B C14B C17B C18B -0.6(2) . . . . ?
C14B C17B C18B C19B 23.5(2) . . . . ?
C14B C17B C18B C20B -156.93(13) . . . . ?
C20B C18B C19B C21B 0.81(17) . . . . ?
C17B C18B C19B C21B -179.59(11) . . . . ?
C19B C18B C20B C22B -2.23(17) . . . . ?
C17B C18B C20B C22B 178.13(11) . . . . ?
C18B C19B C21B C25B 0.46(18) . . . . ?
C18B C20B C22B O23B -176.96(11) . . . . ?
C18B C20B C22B C25B 2.33(18) . . . . ?
C20B C22B O23B C24B -6.20(17) . . . . ?
C25B C22B O23B C24B 174.49(11) . . . . ?
C19B C21B C25B O26B 179.13(11) . . . . ?
C19B C21B C25B C22B -0.39(17) . . . . ?
O23B C22B C25B O26B -1.20(15) . . . . ?
C20B C22B C25B O26B 179.45(10) . . . . ?
O23B C22B C25B C21B 178.36(10) . . . . ?
C20B C22B C25B C21B -0.99(17) . . . . ?
C21B C25B O26B C27B -0.36(17) . . . . ?
C22B C25B O26B C27B 179.17(10) . . . . ?
C25B O26B C27B C28B 176.28(11) . . . . ?
